data_2206931
loop_
_publ_author_name
'Duan, Xue-Min'
'Zheng, Peng-Wu'
'Wang, Wei'

_publ_section_title
;
 <i>N</i>,<i>N</i>'-Bis(3-hydroxy-4-methoxybenzylidene)hydrazine
;
_journal_coeditor_code CV6575
_journal_issue 10
_journal_name_full 'Acta Crystallographica Section E'
_journal_page_first o3449
_journal_page_last o3451
_journal_paper_doi 10.1107/S1600536805030205
_journal_volume 61
_journal_year 2005
_chemical_formula_iupac 'C16 H16 N2 O4'
_chemical_formula_moiety 'C16 H16 N2 O4'
_chemical_formula_sum 'C16 H16 N2 O4'
_chemical_formula_weight 300.31
_chemical_melting_point .538E-305
_chemical_name_systematic
;
N,N'-Bis(3-hydroxy-4-methoxybenzylidene)hydrazine
;
_space_group_IT_number 14
_symmetry_cell_setting monoclinic
_symmetry_space_group_name_Hall '-P 2ybc'
_symmetry_space_group_name_H-M 'P 1 21/c 1'
_atom_sites_solution_hydrogens geom
_atom_sites_solution_primary direct
_atom_sites_solution_secondary difmap
_cell_angle_alpha 90.00
_cell_angle_beta 109.841(4)
_cell_angle_gamma 90.00
_cell_formula_units_Z 2
_cell_length_a 5.6858(12)
_cell_length_b 10.018(2)
_cell_length_c 13.902(3)
_cell_measurement_reflns_used 1595
_cell_measurement_temperature 294(2)
_cell_measurement_theta_max 26.11
_cell_measurement_theta_min 2.56
_cell_volume 744.9(3)
_computing_cell_refinement SMART
_computing_data_collection 'SMART (Bruker, 1997)'
_computing_data_reduction 'SAINT (Bruker, 1997)'
_computing_molecular_graphics 'SHELXTL (Bruker, 1997)'
_computing_publication_material SHELXTL
_computing_structure_refinement 'SHELXL97 (Sheldrick, 1997)'
_computing_structure_solution 'SHELXS97 (Sheldrick, 1997)'
_diffrn_ambient_temperature 294(2)
_diffrn_measured_fraction_theta_full 0.995
_diffrn_measured_fraction_theta_max 0.995
_diffrn_measurement_device_type 'Bruker SMART CCD area-detector'
_diffrn_measurement_method '\f and \w'
_diffrn_radiation_monochromator graphite
_diffrn_radiation_source 'fine-focus sealed tube'
_diffrn_radiation_type 'Mo K\a'
_diffrn_radiation_wavelength 0.71073
_diffrn_reflns_av_R_equivalents 0.0258
_diffrn_reflns_av_sigmaI/netI 0.0262
_diffrn_reflns_limit_h_max 7
_diffrn_reflns_limit_h_min -5
_diffrn_reflns_limit_k_max 10
_diffrn_reflns_limit_k_min -12
_diffrn_reflns_limit_l_max 15
_diffrn_reflns_limit_l_min -17
_diffrn_reflns_number 4096
_diffrn_reflns_theta_full 26.41
_diffrn_reflns_theta_max 26.41
_diffrn_reflns_theta_min 2.56
_diffrn_standards_decay_% 0
_diffrn_standards_interval_count 0
_diffrn_standards_interval_time 0
_diffrn_standards_number 0
_exptl_absorpt_coefficient_mu 0.098
_exptl_absorpt_correction_T_max 0.980
_exptl_absorpt_correction_T_min 0.946
_exptl_absorpt_correction_type multi-scan
_exptl_absorpt_process_details '(SADABS; Sheldrick, 1996)'
_exptl_crystal_colour 'light yellow'
_exptl_crystal_density_diffrn 1.339
_exptl_crystal_density_method 'not measured'
_exptl_crystal_description block
_exptl_crystal_F_000 316
_exptl_crystal_size_max 0.30
_exptl_crystal_size_mid 0.22
_exptl_crystal_size_min 0.16
_refine_diff_density_max 0.117
_refine_diff_density_min -0.178
_refine_ls_extinction_method none
_refine_ls_goodness_of_fit_ref 1.031
_refine_ls_hydrogen_treatment constr
_refine_ls_matrix_type full
_refine_ls_number_parameters 111
_refine_ls_number_reflns 1523
_refine_ls_number_restraints 1
_refine_ls_restrained_S_all 1.030
_refine_ls_R_factor_all 0.0590
_refine_ls_R_factor_gt 0.0368
_refine_ls_shift/su_max 0.000
_refine_ls_shift/su_mean 0.000
_refine_ls_structure_factor_coef Fsqd
_refine_ls_weighting_details 'calc w = 1/[\s^2^(Fo^2^)+(0.0456P)^2^+0.1273P] where P=(Fo^2^+2Fc^2^)/3'
_refine_ls_weighting_scheme calc
_refine_ls_wR_factor_gt 0.0893
_refine_ls_wR_factor_ref 0.1028
_reflns_number_gt 1065
_reflns_number_total 1523
_reflns_threshold_expression I>2\s(I)
_cod_data_source_file cv6575.cif
_cod_data_source_block I
_cod_depositor_comments
;
The following automatic conversions were performed:
'_symmetry_cell_setting' value 'Monoclinic' changed to 'monoclinic'
according to '/home/saulius/struct/CIF-dictionaries/cif_core.dic'
dictionary named 'cif_core.dic' version 2.4.1 from 2010-06-29.

Automatic conversion script
Id: cif_fix_enum 1527 2010-12-29 10:47:43Z saulius 

The following automatic conversions were performed:

'_symmetry_cell_setting' value 'Monoclinic' changed to 'monoclinic'
according to /home/saulius/struct/CIF-dictionaries/cif_core.dic
dictionary named 'cif_core.dic' version 2.4.1 from 2010-06-29.

Automatic conversion script
Id: cif_fix_values 1715 2011-07-08 13:25:40Z adriana 
;
_cod_original_cell_volume 744.8(3)
_cod_original_sg_symbol_H-M 'P 21/c'
_cod_database_code 2206931
_cod_database_fobs_code 2206931

loop_
_symmetry_equiv_pos_as_xyz
'x, y, z'
'-x, y+1/2, -z+1/2'
'-x, -y, -z'
'x, -y-1/2, z-1/2'

loop_
_atom_site_label
_atom_site_fract_x
_atom_site_fract_y
_atom_site_fract_z
_atom_site_U_iso_or_equiv
_atom_site_adp_type
_atom_site_calc_flag
_atom_site_refinement_flags
_atom_site_occupancy
_atom_site_type_symbol
O1 0.0710(2) 0.88695(12) 0.79780(7) 0.0602(4) Uani d D 1 O
H1 0.186(3) 0.9442(17) 0.8247(14) 0.088(7) Uiso d D 1 H
O2 0.3775(2) 1.00468(12) 0.71810(8) 0.0647(4) Uani d . 1 O
N1 -0.4169(2) 0.54375(11) 0.53530(8) 0.0468(3) Uani d . 1 N
C1 -0.2847(3) 0.61183(14) 0.49583(10) 0.0455(4) Uani d . 1 C
H1A -0.3016 0.5970 0.4278 0.059(5) Uiso d R 1 H
C2 -0.1074(3) 0.71255(13) 0.55342(10) 0.0407(4) Uani d . 1 C
C3 -0.1002(3) 0.75316(13) 0.65066(10) 0.0403(4) Uani d . 1 C
H3 -0.2081 0.7147 0.6802 0.046(4) Uiso d R 1 H
C4 0.0659(3) 0.84964(14) 0.70261(10) 0.0395(3) Uani d . 1 C
C5 0.2262(3) 0.90923(14) 0.65841(11) 0.0438(4) Uani d . 1 C
C6 0.2204(3) 0.86946(17) 0.56329(12) 0.0570(5) Uani d . 1 C
H6 0.3282 0.9083 0.5338 0.069(5) Uiso d R 1 H
C7 0.0538(3) 0.77149(16) 0.51091(12) 0.0549(4) Uani d . 1 C
H7 0.0507 0.7451 0.4464 0.071(5) Uiso d R 1 H
C8 0.5390(4) 1.0770(2) 0.67879(16) 0.0731(6) Uani d . 1 C
H8A 0.6500 1.0162 0.6622 0.113(9) Uiso d R 1 H
H8B 0.6349 1.1396 0.7292 0.113(8) Uiso d R 1 H
H8C 0.4417 1.1243 0.6183 0.110(8) Uiso d R 1 H

loop_
_atom_site_aniso_label
_atom_site_aniso_U_11
_atom_site_aniso_U_22
_atom_site_aniso_U_33
_atom_site_aniso_U_12
_atom_site_aniso_U_13
_atom_site_aniso_U_23
O1 0.0820(9) 0.0624(8) 0.0341(6) -0.0261(6) 0.0169(6) -0.0125(5)
O2 0.0696(8) 0.0634(7) 0.0583(7) -0.0317(6) 0.0179(6) -0.0157(6)
N1 0.0591(8) 0.0357(7) 0.0322(6) -0.0073(6) -0.0018(6) -0.0032(5)
C1 0.0585(10) 0.0373(8) 0.0310(7) 0.0004(7) 0.0026(6) -0.0034(6)
C2 0.0472(8) 0.0339(7) 0.0344(7) 0.0022(6) 0.0050(6) -0.0019(6)
C3 0.0466(9) 0.0355(7) 0.0344(7) -0.0036(6) 0.0082(6) 0.0018(6)
C4 0.0486(8) 0.0352(7) 0.0287(7) 0.0010(6) 0.0052(6) -0.0002(6)
C5 0.0433(8) 0.0393(8) 0.0426(8) -0.0048(6) 0.0065(6) -0.0037(6)
C6 0.0598(11) 0.0637(11) 0.0542(10) -0.0142(8) 0.0280(8) -0.0099(8)
C7 0.0671(11) 0.0581(10) 0.0425(9) -0.0073(8) 0.0225(8) -0.0138(7)
C8 0.0586(11) 0.0615(12) 0.0947(16) -0.0213(10) 0.0201(12) -0.0051(11)

loop_
_atom_type_symbol
_atom_type_description
_atom_type_scat_dispersion_real
_atom_type_scat_dispersion_imag
_atom_type_scat_source
C C 0.0033 0.0016 'International Tables Vol C Tables 4.2.6.8 and 6.1.1.4'
H H 0.0000 0.0000 'International Tables Vol C Tables 4.2.6.8 and 6.1.1.4'
N N 0.0061 0.0033 'International Tables Vol C Tables 4.2.6.8 and 6.1.1.4'
O O 0.0106 0.0060 'International Tables Vol C Tables 4.2.6.8 and 6.1.1.4'

loop_
_geom_angle_atom_site_label_1
_geom_angle_atom_site_label_2
_geom_angle_atom_site_label_3
_geom_angle_site_symmetry_3
_geom_angle
_geom_angle_publ_flag
C4 O1 H1 . 111.6(14) ?
C5 O2 C8 . 118.80(13) yes
C1 N1 N1 3_466 112.82(15) yes
N1 C1 C2 . 122.33(13) yes
N1 C1 H1A . 118.8 ?
C2 C1 H1A . 118.8 ?
C7 C2 C3 . 118.89(13) ?
C7 C2 C1 . 119.77(13) ?
C3 C2 C1 . 121.32(14) ?
C4 C3 C2 . 120.18(14) ?
C4 C3 H3 . 119.9 ?
C2 C3 H3 . 119.9 ?
O1 C4 C3 . 119.14(14) yes
O1 C4 C5 . 120.51(12) ?
C3 C4 C5 . 120.35(13) ?
O2 C5 C6 . 126.49(14) ?
O2 C5 C4 . 113.82(12) ?
C6 C5 C4 . 119.70(13) ?
C5 C6 C7 . 120.05(15) ?
C5 C6 H6 . 120.0 ?
C7 C6 H6 . 120.0 ?
C2 C7 C6 . 120.83(14) ?
C2 C7 H7 . 119.6 ?
C6 C7 H7 . 119.6 ?
O2 C8 H8A . 109.4 ?
O2 C8 H8B . 109.5 ?
H8A C8 H8B . 109.5 ?
O2 C8 H8C . 109.5 ?
H8A C8 H8C . 109.5 ?
H8B C8 H8C . 109.5 ?

loop_
_geom_bond_atom_site_label_1
_geom_bond_atom_site_label_2
_geom_bond_site_symmetry_2
_geom_bond_distance
_geom_bond_publ_flag
O1 C4 . 1.3659(17) yes
O1 H1 . 0.855(10) ?
O2 C5 . 1.3631(17) yes
O2 C8 . 1.417(2) yes
N1 C1 . 1.269(2) yes
N1 N1 3_466 1.413(2) yes
C1 C2 . 1.459(2) ?
C1 H1A . 0.9300 ?
C2 C7 . 1.381(2) ?
C2 C3 . 1.3987(19) ?
C3 C4 . 1.3727(19) ?
C3 H3 . 0.9301 ?
C4 C5 . 1.394(2) ?
C5 C6 . 1.371(2) ?
C6 C7 . 1.387(2) ?
C6 H6 . 0.9300 ?
C7 H7 . 0.9299 ?
C8 H8A . 0.9600 ?
C8 H8B . 0.9600 ?
C8 H8C . 0.9600 ?

loop_
_geom_hbond_atom_site_label_D
_geom_hbond_atom_site_label_H
_geom_hbond_atom_site_label_A
_geom_hbond_site_symmetry_A
_geom_hbond_distance_DH
_geom_hbond_distance_HA
_geom_hbond_distance_DA
_geom_hbond_angle_DHA
_geom_hbond_publ_flag
O1 H1 O2 . 0.855(10) 2.201(18) 2.6405(17) 111.7(15) yes
O1 H1 N1 2_556 0.855(10) 2.184(18) 2.9365(16) 146.7(16) yes
C7 H7 O1 4_575 0.93 2.49 3.391(2) 164 yes

loop_
_geom_torsion_atom_site_label_1
_geom_torsion_atom_site_label_2
_geom_torsion_atom_site_label_3
_geom_torsion_atom_site_label_4
_geom_torsion_site_symmetry_1
_geom_torsion
_geom_torsion_publ_flag
N1 N1 C1 C2 3_466 177.44(14) yes
N1 C1 C2 C7 . 171.79(14) yes
N1 C1 C2 C3 . -9.5(2) yes
C7 C2 C3 C4 . -0.3(2) ?
C1 C2 C3 C4 . -178.99(13) ?
C2 C3 C4 O1 . -179.49(13) ?
C2 C3 C4 C5 . 0.9(2) ?
C8 O2 C5 C6 . 3.4(2) ?
C8 O2 C5 C4 . -176.71(15) ?
O1 C4 C5 O2 . -0.6(2) ?
C3 C4 C5 O2 . 178.98(12) ?
O1 C4 C5 C6 . 179.27(14) ?
C3 C4 C5 C6 . -1.1(2) ?
O2 C5 C6 C7 . -179.35(15) ?
C4 C5 C6 C7 . 0.7(2) ?
C3 C2 C7 C6 . -0.1(2) ?
C1 C2 C7 C6 . 178.65(14) ?
C5 C6 C7 C2 . -0.2(3) ?
